data_9009830
loop_
_publ_author_name
'Wildner, M.'
'Giester, G.'

_publ_section_title
;
 Crystal structure refinements of synthetic
 chalcocyanite (CuSO4) and zincosite (ZnSO4)
;
_journal_name_full 'Mineralogy and Petrology'
_journal_page_first 201
_journal_page_last 209
_journal_paper_doi 10.1007/BF01163035
_journal_volume 39
_journal_year 1988
_chemical_compound_source Synthetic
_chemical_formula_sum 'Cu O4 S'
_chemical_name_mineral Chalcocyanite
_space_group_crystal_system orthorhombic
_space_group_IT_number 62
_space_group_name_Hall '-P 2ac 2n'
_space_group_name_H-M_alt 'P n m a'
_symmetry_space_group_name_H-M 'P n m a'
_cell_angle_alpha 90
_cell_angle_beta 90
_cell_angle_gamma 90
_cell_formula_units_Z 4
_cell_length_a 8.409
_cell_length_b 6.709
_cell_length_c 4.833
_cell_volume 272.658
_database_code_amcsd 0014619
_exptl_crystal_density_diffrn 3.888
_cod_depositor_comments
;
 Adding the _cell_formula_units_Z data item and updating the space group
 information.

 Antanas Vaitkus,
 2018-01-15
;
_cod_original_formula_sum 'Cu S O4'
_cod_database_code 9009830

loop_
_space_group_symop_id
_space_group_symop_operation_xyz
1 x,y,z
2 x,1/2-y,z
3 -x,1/2+y,-z
4 1/2-x,1/2+y,1/2+z
5 1/2+x,1/2-y,1/2-z
6 1/2+x,y,1/2-z
7 1/2-x,-y,1/2+z
8 -x,-y,-z

loop_
_atom_site_aniso_label
_atom_site_aniso_U_11
_atom_site_aniso_U_22
_atom_site_aniso_U_33
_atom_site_aniso_U_12
_atom_site_aniso_U_13
_atom_site_aniso_U_23
Cu 0.00920 0.00890 0.01080 0.00160 -0.00360 -0.00270
S 0.00620 0.00820 0.00700 0.00000 -0.00030 0.00000
O1 0.01120 0.01520 0.00890 0.00000 0.00370 0.00000
O2 0.00370 0.00960 0.01430 0.00000 0.00000 0.00000
O3 0.01030 0.00980 0.01310 -0.00060 -0.00410 -0.00220

loop_
_atom_site_label
_atom_site_fract_x
_atom_site_fract_y
_atom_site_fract_z
_atom_site_U_iso_or_equiv
Cu 0.00000 0.00000 0.00000 0.00970
S 0.18363 0.25000 0.44979 0.00710
O1 0.12930 0.25000 0.73530 0.01170
O2 0.36460 0.25000 0.43850 0.00920
O3 0.13280 0.06740 0.30830 0.01110

loop_
_cod_related_entry_id
_cod_related_entry_database
_cod_related_entry_code
1 AMCSD 0014619
